data_4083541
loop_
_publ_author_name
'Breunig, Jens Michael'
'Lehmann, Felix'
'Bolte, Michael'
'Lerner, Hans-Wolfram'
'Wagner, Matthias'

_publ_section_title
;
 Synthesis and Reactivity ofo-Phosphane Oxide Substituted
 Aryl(hydro)borates and Aryl(hydro)boranes
;
_journal_issue 12
_journal_name_full Organometallics
_journal_page_first 3163
_journal_paper_doi 10.1021/om500385h
_journal_volume 33
_journal_year 2014
_chemical_formula_moiety '2(C30 H15 B Br F10 P), C7 H8'
_chemical_formula_sum 'C33.5 H19 B Br F10 P'
_chemical_formula_weight 733.18
_chemical_name_systematic ?
_space_group_IT_number 15
_symmetry_cell_setting monoclinic
_symmetry_space_group_name_Hall '-C 2yc'
_symmetry_space_group_name_H-M 'C 1 2/c 1'
_atom_sites_solution_hydrogens geom
_atom_sites_solution_primary direct
_atom_sites_solution_secondary difmap
_audit_creation_method SHELXL-97
_cell_angle_alpha 90.00
_cell_angle_beta 111.974(4)
_cell_angle_gamma 90.00
_cell_formula_units_Z 8
_cell_length_a 42.451(3)
_cell_length_b 8.0922(5)
_cell_length_c 18.3949(10)
_cell_measurement_reflns_used 40282
_cell_measurement_temperature 173(2)
_cell_measurement_theta_max 27.7
_cell_measurement_theta_min 3.4
_cell_volume 5860.0(7)
_computing_cell_refinement 'X-Area (Stoe & Cie, 2001)'
_computing_data_collection 'X-Area (Stoe & Cie, 2001)'
_computing_data_reduction 'X-Area (Stoe & Cie, 2001)'
_computing_molecular_graphics 'XP in SHELXTL-Plus (Sheldrick, 1991)'
_computing_publication_material 'SHELXL-97 (Sheldrick, 1997)'
_computing_structure_refinement 'SHELXL-97 (Sheldrick, 1997)'
_computing_structure_solution 'SHELXS-97 (Sheldrick, 1990)'
_diffrn_ambient_temperature 173(2)
_diffrn_measured_fraction_theta_full 0.997
_diffrn_measured_fraction_theta_max 0.998
_diffrn_measurement_device_type 'STOE IPDS-II diffractometer'
_diffrn_measurement_method \w
_diffrn_radiation_monochromator 'multi-layer optics'
_diffrn_radiation_source 'Genix 3D micro-source'
_diffrn_radiation_type MoK\a
_diffrn_radiation_wavelength 0.71073
_diffrn_reflns_av_R_equivalents 0.0739
_diffrn_reflns_av_sigmaI/netI 0.0504
_diffrn_reflns_limit_h_max 50
_diffrn_reflns_limit_h_min -50
_diffrn_reflns_limit_k_max 9
_diffrn_reflns_limit_k_min -9
_diffrn_reflns_limit_l_max 22
_diffrn_reflns_limit_l_min -21
_diffrn_reflns_number 45650
_diffrn_reflns_theta_full 25.00
_diffrn_reflns_theta_max 25.35
_diffrn_reflns_theta_min 3.37
_diffrn_standards_number 0
_exptl_absorpt_coefficient_mu 1.547
_exptl_absorpt_correction_T_max 0.8863
_exptl_absorpt_correction_T_min 0.7371
_exptl_absorpt_correction_type multi-scan
_exptl_absorpt_process_details 'MULABS (Spek, 2003; Blessing, 1995)'
_exptl_crystal_colour colourless
_exptl_crystal_density_diffrn 1.662
_exptl_crystal_density_method 'not measured'
_exptl_crystal_description plate
_exptl_crystal_F_000 2920
_exptl_crystal_size_max 0.21
_exptl_crystal_size_mid 0.13
_exptl_crystal_size_min 0.08
_refine_diff_density_max 0.454
_refine_diff_density_min -0.489
_refine_diff_density_rms 0.073
_refine_ls_extinction_method none
_refine_ls_goodness_of_fit_ref 1.048
_refine_ls_hydrogen_treatment mixed
_refine_ls_matrix_type full
_refine_ls_number_parameters 425
_refine_ls_number_reflns 5367
_refine_ls_number_restraints 0
_refine_ls_restrained_S_all 1.048
_refine_ls_R_factor_all 0.0516
_refine_ls_R_factor_gt 0.0418
_refine_ls_shift/su_max 0.004
_refine_ls_shift/su_mean 0.000
_refine_ls_structure_factor_coef Fsqd
_refine_ls_weighting_details 'calc w=1/[\s^2^(Fo^2^)+(0.0630P)^2^+1.7949P] where P=(Fo^2^+2Fc^2^)/3'
_refine_ls_weighting_scheme calc
_refine_ls_wR_factor_gt 0.1014
_refine_ls_wR_factor_ref 0.1065
_reflns_number_gt 4589
_reflns_number_total 5367
_reflns_threshold_expression >2\s(I)
_cod_data_source_file om500385h_si_002.cif
_cod_data_source_block wa1351
_cod_depositor_comments
;
The following automatic conversions were performed:

'_symmetry_cell_setting' value 'Monoclinic' changed to 'monoclinic'
according to
/usr/data/users/saulius/crontab/automatic-downloads/rss-feeds/ACS/lib/dictionaries/cif_core.dic
dictionary named 'cif_core.dic' version 2.4.2 from 2011-04-26.

Automatic conversion script
Id: cif_fix_values 2281 2013-09-26 08:29:07Z andrius 

 Adding full bibliography for 4083529--4083544.cif.
;
_cod_original_cell_volume 5860.0(6)
_cod_original_sg_symbol_H-M C2/c
_cod_original_formula_sum 'C33.50 H19 B Br F10 P'
_cod_database_code 4083541

loop_
_symmetry_equiv_pos_as_xyz
'x, y, z'
'-x, y, -z+1/2'
'x+1/2, y+1/2, z'
'-x+1/2, y+1/2, -z+1/2'
'-x, -y, -z'
'x, -y, z-1/2'
'-x+1/2, -y+1/2, -z'
'x+1/2, -y+1/2, z-1/2'

loop_
_atom_site_label
_atom_site_type_symbol
_atom_site_fract_x
_atom_site_fract_y
_atom_site_fract_z
_atom_site_U_iso_or_equiv
_atom_site_adp_type
_atom_site_occupancy
_atom_site_symmetry_multiplicity
_atom_site_calc_flag
_atom_site_refinement_flags
B1 B 0.64301(8) 0.1080(4) 0.56701(17) 0.0279(6) Uani 1 1 d .
H1 H 0.6633(7) 0.081(4) 0.6237(18) 0.031(7) Uiso 1 1 d .
P1 P 0.643210(15) 0.35982(8) 0.58078(3) 0.02398(15) Uani 1 1 d .
Br1 Br 0.716297(7) 0.35803(4) 0.546267(17) 0.03669(11) Uani 1 1 d .
C1 C 0.64738(6) 0.4792(3) 0.50037(14) 0.0265(5) Uani 1 1 d .
C2 C 0.67632(7) 0.4690(3) 0.48157(16) 0.0299(6) Uani 1 1 d .
C3 C 0.67761(8) 0.5421(4) 0.41469(16) 0.0356(6) Uani 1 1 d .
H3 H 0.6974 0.5321 0.4026 0.043 Uiso 1 1 calc R
C4 C 0.64992(9) 0.6294(4) 0.36582(16) 0.0403(7) Uani 1 1 d .
H4 H 0.6503 0.6762 0.3188 0.048 Uiso 1 1 calc R
C5 C 0.62173(8) 0.6492(4) 0.38476(16) 0.0380(6) Uani 1 1 d .
H5 H 0.6031 0.7138 0.3522 0.046 Uiso 1 1 calc R
C6 C 0.62056(7) 0.5742(4) 0.45185(15) 0.0319(6) Uani 1 1 d .
H6 H 0.6010 0.5885 0.4646 0.038 Uiso 1 1 calc R
C11 C 0.60419(6) 0.4269(3) 0.59024(15) 0.0278(5) Uani 1 1 d .
C12 C 0.60450(7) 0.5102(4) 0.65686(16) 0.0339(6) Uani 1 1 d .
H12 H 0.6254 0.5463 0.6952 0.041 Uiso 1 1 calc R
C13 C 0.57424(8) 0.5402(4) 0.66719(19) 0.0431(7) Uani 1 1 d .
H13 H 0.5745 0.5969 0.7126 0.052 Uiso 1 1 calc R
C14 C 0.54401(8) 0.4882(5) 0.6121(2) 0.0476(8) Uani 1 1 d .
H14 H 0.5234 0.5072 0.6200 0.057 Uiso 1 1 calc R
C15 C 0.54324(7) 0.4083(4) 0.54498(19) 0.0420(7) Uani 1 1 d .
H15 H 0.5222 0.3747 0.5065 0.050 Uiso 1 1 calc R
C16 C 0.57326(7) 0.3773(4) 0.53387(17) 0.0331(6) Uani 1 1 d .
H16 H 0.5727 0.3221 0.4878 0.040 Uiso 1 1 calc R
C21 C 0.67729(6) 0.4354(3) 0.66733(14) 0.0272(5) Uani 1 1 d .
C22 C 0.69665(6) 0.3294(4) 0.72654(15) 0.0307(6) Uani 1 1 d .
H22 H 0.6915 0.2147 0.7236 0.037 Uiso 1 1 calc R
C23 C 0.72346(7) 0.3919(4) 0.78984(16) 0.0372(7) Uani 1 1 d .
H23 H 0.7368 0.3197 0.8303 0.045 Uiso 1 1 calc R
C24 C 0.73080(7) 0.5573(5) 0.79450(17) 0.0431(7) Uani 1 1 d .
H24 H 0.7495 0.5988 0.8377 0.052 Uiso 1 1 calc R
C25 C 0.71102(8) 0.6652(4) 0.73618(18) 0.0410(7) Uani 1 1 d .
H25 H 0.7159 0.7802 0.7401 0.049 Uiso 1 1 calc R
C26 C 0.68442(7) 0.6040(4) 0.67313(17) 0.0336(6) Uani 1 1 d .
H26 H 0.6708 0.6770 0.6333 0.040 Uiso 1 1 calc R
C31 C 0.60816(7) 0.0366(3) 0.57109(16) 0.0302(6) Uani 1 1 d .
C32 C 0.60255(7) 0.0527(4) 0.64074(16) 0.0339(6) Uani 1 1 d .
C33 C 0.57356(8) 0.0022(4) 0.65084(19) 0.0413(7) Uani 1 1 d .
C34 C 0.54848(8) -0.0736(4) 0.5902(2) 0.0442(7) Uani 1 1 d .
C35 C 0.55284(8) -0.0979(4) 0.52080(19) 0.0417(7) Uani 1 1 d .
C36 C 0.58215(7) -0.0434(4) 0.51290(16) 0.0334(6) Uani 1 1 d .
F32 F 0.62631(5) 0.1285(2) 0.70235(9) 0.0407(4) Uani 1 1 d .
F33 F 0.57001(6) 0.0254(3) 0.72004(12) 0.0590(6) Uani 1 1 d .
F34 F 0.51984(5) -0.1255(3) 0.59862(14) 0.0616(6) Uani 1 1 d .
F35 F 0.52855(5) -0.1754(3) 0.46166(13) 0.0563(5) Uani 1 1 d .
F36 F 0.58394(4) -0.0698(2) 0.44177(9) 0.0417(4) Uani 1 1 d .
C41 C 0.65279(6) 0.0657(3) 0.49233(14) 0.0276(5) Uani 1 1 d .
C42 C 0.63685(7) 0.1279(3) 0.41778(16) 0.0303(6) Uani 1 1 d .
C43 C 0.64916(8) 0.1134(4) 0.35860(16) 0.0372(7) Uani 1 1 d .
C44 C 0.67861(8) 0.0255(4) 0.37268(18) 0.0407(7) Uani 1 1 d .
C45 C 0.69467(7) -0.0459(4) 0.44343(19) 0.0376(6) Uani 1 1 d .
C46 C 0.68170(7) -0.0261(3) 0.50164(16) 0.0317(6) Uani 1 1 d .
F42 F 0.60792(4) 0.2156(2) 0.40126(9) 0.0378(4) Uani 1 1 d .
F43 F 0.63341(6) 0.1858(2) 0.28873(10) 0.0527(5) Uani 1 1 d .
F44 F 0.69148(6) 0.0100(3) 0.31599(13) 0.0606(6) Uani 1 1 d .
F45 F 0.72314(5) -0.1356(2) 0.45749(14) 0.0530(5) Uani 1 1 d .
F46 F 0.69972(4) -0.0975(2) 0.57109(10) 0.0423(4) Uani 1 1 d .
C51 C 0.5000 0.4142(16) 0.7500 0.111(3) Uani 1 2 d S
C52 C 0.52692(13) 0.5014(15) 0.8025(3) 0.117(3) Uani 1 1 d .
H52 H 0.5459 0.4464 0.8397 0.140 Uiso 1 1 calc R
C53 C 0.5252(2) 0.671(2) 0.7986(5) 0.158(5) Uani 1 1 d .
H53 H 0.5437 0.7316 0.8340 0.189 Uiso 1 1 calc R
C54 C 0.5000 0.753(2) 0.7500 0.173(7) Uani 1 2 d S
H54 H 0.5000 0.8699 0.7500 0.207 Uiso 1 2 calc SR
C57 C 0.5000 0.247(3) 0.7500 0.254(11) Uani 1 2 d S
H57A H 0.5183 0.2070 0.7973 0.382 Uiso 0.50 1 calc PR
H57B H 0.5036 0.2070 0.7035 0.382 Uiso 0.50 1 calc PR
H57C H 0.4781 0.2070 0.7493 0.382 Uiso 0.50 1 calc PR

loop_
_atom_site_aniso_label
_atom_site_aniso_U_11
_atom_site_aniso_U_22
_atom_site_aniso_U_33
_atom_site_aniso_U_23
_atom_site_aniso_U_13
_atom_site_aniso_U_12
B1 0.0315(14) 0.0275(16) 0.0242(14) 0.0023(11) 0.0098(12) -0.0010(11)
P1 0.0253(3) 0.0282(4) 0.0193(3) 0.0003(2) 0.0094(2) -0.0021(2)
Br1 0.03019(16) 0.04046(19) 0.04353(18) 0.00166(12) 0.01850(12) -0.00149(11)
C1 0.0308(13) 0.0271(14) 0.0220(12) -0.0019(10) 0.0104(10) -0.0041(10)
C2 0.0360(13) 0.0268(14) 0.0300(13) -0.0004(11) 0.0159(11) -0.0041(10)
C3 0.0501(16) 0.0336(16) 0.0325(14) -0.0053(12) 0.0260(13) -0.0104(13)
C4 0.065(2) 0.0362(16) 0.0256(13) 0.0019(12) 0.0234(14) -0.0082(14)
C5 0.0485(16) 0.0335(16) 0.0270(14) 0.0051(12) 0.0085(12) -0.0010(13)
C6 0.0374(14) 0.0326(15) 0.0269(13) 0.0017(11) 0.0135(11) -0.0016(12)
C11 0.0289(12) 0.0286(14) 0.0290(13) 0.0022(11) 0.0144(10) -0.0010(10)
C12 0.0343(14) 0.0423(17) 0.0281(13) 0.0008(12) 0.0152(11) 0.0010(12)
C13 0.0441(16) 0.053(2) 0.0400(16) 0.0026(14) 0.0251(14) 0.0075(14)
C14 0.0397(16) 0.058(2) 0.0555(19) 0.0144(16) 0.0302(15) 0.0078(14)
C15 0.0280(13) 0.0496(19) 0.0463(17) 0.0089(14) 0.0113(12) 0.0005(12)
C16 0.0327(13) 0.0334(15) 0.0325(14) 0.0037(11) 0.0116(11) -0.0008(11)
C21 0.0263(12) 0.0365(15) 0.0225(12) -0.0026(11) 0.0135(10) -0.0015(11)
C22 0.0291(13) 0.0409(16) 0.0248(12) -0.0012(11) 0.0133(10) -0.0025(11)
C23 0.0299(13) 0.055(2) 0.0255(13) -0.0045(12) 0.0095(11) -0.0020(12)
C24 0.0340(14) 0.064(2) 0.0312(15) -0.0156(15) 0.0119(12) -0.0127(14)
C25 0.0403(15) 0.0447(19) 0.0431(17) -0.0126(14) 0.0214(13) -0.0135(13)
C26 0.0346(14) 0.0367(16) 0.0318(14) -0.0034(12) 0.0151(11) -0.0067(11)
C31 0.0341(13) 0.0271(14) 0.0313(13) 0.0018(11) 0.0143(11) -0.0024(11)
C32 0.0437(15) 0.0312(15) 0.0297(14) 0.0017(11) 0.0171(12) -0.0046(12)
C33 0.0500(17) 0.0389(18) 0.0463(17) 0.0050(13) 0.0310(15) -0.0014(13)
C34 0.0390(16) 0.0401(18) 0.063(2) 0.0056(15) 0.0299(15) -0.0050(13)
C35 0.0348(14) 0.0396(17) 0.0476(17) -0.0016(14) 0.0118(13) -0.0082(12)
C36 0.0364(14) 0.0330(16) 0.0324(14) -0.0008(12) 0.0146(11) -0.0031(11)
F32 0.0536(10) 0.0445(10) 0.0270(8) -0.0012(7) 0.0187(7) -0.0100(8)
F33 0.0753(13) 0.0690(15) 0.0534(11) 0.0041(10) 0.0480(11) -0.0040(11)
F34 0.0459(11) 0.0669(14) 0.0862(16) 0.0055(11) 0.0409(11) -0.0126(9)
F35 0.0400(10) 0.0591(13) 0.0637(12) -0.0099(10) 0.0125(9) -0.0199(9)
F36 0.0425(9) 0.0478(11) 0.0344(9) -0.0122(8) 0.0138(7) -0.0099(8)
C41 0.0299(12) 0.0276(14) 0.0248(12) -0.0031(10) 0.0095(10) -0.0070(10)
C42 0.0356(14) 0.0248(14) 0.0289(13) -0.0033(11) 0.0103(11) -0.0007(10)
C43 0.0599(18) 0.0297(15) 0.0234(13) -0.0039(11) 0.0174(13) -0.0069(13)
C44 0.0574(18) 0.0355(16) 0.0428(16) -0.0130(13) 0.0344(15) -0.0141(14)
C45 0.0358(14) 0.0312(16) 0.0522(18) -0.0088(13) 0.0237(13) -0.0046(12)
C46 0.0304(13) 0.0276(14) 0.0352(14) -0.0015(11) 0.0101(11) -0.0029(10)
F42 0.0403(9) 0.0383(10) 0.0282(8) -0.0011(7) 0.0053(7) 0.0072(7)
F43 0.0871(14) 0.0449(11) 0.0255(8) 0.0021(8) 0.0203(9) 0.0007(10)
F44 0.0909(15) 0.0563(13) 0.0624(13) -0.0149(10) 0.0605(12) -0.0129(11)
F45 0.0403(9) 0.0452(11) 0.0838(14) -0.0093(10) 0.0352(10) 0.0015(8)
F46 0.0360(8) 0.0441(10) 0.0410(9) 0.0075(8) 0.0078(7) 0.0078(7)
C51 0.136(8) 0.148(10) 0.079(6) 0.000 0.077(6) 0.000
C52 0.042(2) 0.271(10) 0.038(2) 0.014(5) 0.015(2) 0.025(5)
C53 0.110(6) 0.315(16) 0.070(5) -0.027(8) 0.059(4) -0.068(9)
C54 0.24(2) 0.231(18) 0.096(9) 0.000 0.122(12) 0.000
C57 0.47(3) 0.183(18) 0.247(19) 0.000 0.29(2) 0.000

loop_
_atom_type_symbol
_atom_type_description
_atom_type_scat_dispersion_real
_atom_type_scat_dispersion_imag
_atom_type_scat_source
C C 0.0033 0.0016 'International Tables Vol C Tables 4.2.6.8 and 6.1.1.4'
H H 0.0000 0.0000 'International Tables Vol C Tables 4.2.6.8 and 6.1.1.4'
B B 0.0013 0.0007 'International Tables Vol C Tables 4.2.6.8 and 6.1.1.4'
Br Br -0.2901 2.4595 'International Tables Vol C Tables 4.2.6.8 and 6.1.1.4'
F F 0.0171 0.0103 'International Tables Vol C Tables 4.2.6.8 and 6.1.1.4'
P P 0.1023 0.0942 'International Tables Vol C Tables 4.2.6.8 and 6.1.1.4'

loop_
_geom_angle_atom_site_label_1
_geom_angle_atom_site_label_2
_geom_angle_atom_site_label_3
_geom_angle
_geom_angle_site_symmetry_1
_geom_angle_site_symmetry_3
C41 B1 C31 119.7(2) . .
C41 B1 P1 108.99(18) . .
C31 B1 P1 108.09(19) . .
C41 B1 H1 114.0(15) . .
C31 B1 H1 106.9(15) . .
P1 B1 H1 96.6(17) . .
C21 P1 C11 105.81(12) . .
C21 P1 C1 104.20(12) . .
C11 P1 C1 106.72(12) . .
C21 P1 B1 114.13(13) . .
C11 P1 B1 110.34(12) . .
C1 P1 B1 114.93(12) . .
C6 C1 C2 117.3(2) . .
C6 C1 P1 120.56(19) . .
C2 C1 P1 121.9(2) . .
C3 C2 C1 121.7(3) . .
C3 C2 Br1 115.9(2) . .
C1 C2 Br1 122.4(2) . .
C4 C3 C2 119.4(3) . .
C4 C3 H3 120.3 . .
C2 C3 H3 120.3 . .
C5 C4 C3 120.4(3) . .
C5 C4 H4 119.8 . .
C3 C4 H4 119.8 . .
C4 C5 C6 119.8(3) . .
C4 C5 H5 120.1 . .
C6 C5 H5 120.1 . .
C1 C6 C5 121.3(3) . .
C1 C6 H6 119.4 . .
C5 C6 H6 119.4 . .
C16 C11 C12 119.3(2) . .
C16 C11 P1 118.9(2) . .
C12 C11 P1 121.4(2) . .
C13 C12 C11 120.0(3) . .
C13 C12 H12 120.0 . .
C11 C12 H12 120.0 . .
C14 C13 C12 120.2(3) . .
C14 C13 H13 119.9 . .
C12 C13 H13 119.9 . .
C13 C14 C15 120.4(3) . .
C13 C14 H14 119.8 . .
C15 C14 H14 119.8 . .
C14 C15 C16 120.0(3) . .
C14 C15 H15 120.0 . .
C16 C15 H15 120.0 . .
C15 C16 C11 120.0(3) . .
C15 C16 H16 120.0 . .
C11 C16 H16 120.0 . .
C22 C21 C26 119.8(2) . .
C22 C21 P1 121.6(2) . .
C26 C21 P1 118.5(2) . .
C23 C22 C21 119.5(3) . .
C23 C22 H22 120.2 . .
C21 C22 H22 120.2 . .
C24 C23 C22 120.4(3) . .
C24 C23 H23 119.8 . .
C22 C23 H23 119.8 . .
C23 C24 C25 120.4(3) . .
C23 C24 H24 119.8 . .
C25 C24 H24 119.8 . .
C26 C25 C24 119.5(3) . .
C26 C25 H25 120.3 . .
C24 C25 H25 120.3 . .
C25 C26 C21 120.3(3) . .
C25 C26 H26 119.8 . .
C21 C26 H26 119.8 . .
C36 C31 C32 113.3(2) . .
C36 C31 B1 127.8(2) . .
C32 C31 B1 118.9(2) . .
F32 C32 C33 116.6(2) . .
F32 C32 C31 118.9(2) . .
C33 C32 C31 124.5(3) . .
F33 C33 C34 120.3(3) . .
F33 C33 C32 120.5(3) . .
C34 C33 C32 119.2(3) . .
F34 C34 C33 120.5(3) . .
F34 C34 C35 120.2(3) . .
C33 C34 C35 119.3(3) . .
F35 C35 C34 119.5(3) . .
F35 C35 C36 121.0(3) . .
C34 C35 C36 119.6(3) . .
F36 C36 C31 120.4(2) . .
F36 C36 C35 115.5(3) . .
C31 C36 C35 124.1(3) . .
C42 C41 C46 113.6(2) . .
C42 C41 B1 125.6(2) . .
C46 C41 B1 120.4(2) . .
F42 C42 C43 116.7(2) . .
F42 C42 C41 118.9(2) . .
C43 C42 C41 124.4(3) . .
F43 C43 C44 119.9(3) . .
F43 C43 C42 121.3(3) . .
C44 C43 C42 118.8(3) . .
F44 C44 C45 120.0(3) . .
F44 C44 C43 120.2(3) . .
C45 C44 C43 119.8(3) . .
F45 C45 C44 120.5(3) . .
F45 C45 C46 120.1(3) . .
C44 C45 C46 119.5(3) . .
F46 C46 C45 115.7(2) . .
F46 C46 C41 120.5(2) . .
C45 C46 C41 123.7(3) . .
C57 C51 C52 120.7(6) . .
C57 C51 C52 120.7(6) . 2_656
C52 C51 C52 118.6(12) . 2_656
C53 C52 C51 117.4(8) . .
C53 C52 H52 121.3 . .
C51 C52 H52 121.3 . .
C54 C53 C52 124.2(12) . .
C54 C53 H53 117.9 . .
C52 C53 H53 117.9 . .
C53 C54 C53 118(2) . 2_656
C53 C54 H54 120.9 . .
C53 C54 H54 120.9 2_656 .
C51 C57 H57A 109.5 . .
C51 C57 H57B 109.5 . .
H57A C57 H57B 109.5 . .
C51 C57 H57C 109.5 . .
H57A C57 H57C 109.5 . .
H57B C57 H57C 109.5 . .

loop_
_geom_bond_atom_site_label_1
_geom_bond_atom_site_label_2
_geom_bond_distance
_geom_bond_site_symmetry_2
B1 C41 1.614(4) .
B1 C31 1.616(4) .
B1 P1 2.053(3) .
B1 H1 1.10(3) .
P1 C21 1.811(3) .
P1 C11 1.812(3) .
P1 C1 1.830(3) .
Br1 C2 1.895(3) .
C1 C6 1.387(4) .
C1 C2 1.398(4) .
C2 C3 1.384(4) .
C3 C4 1.378(5) .
C3 H3 0.9500 .
C4 C5 1.375(5) .
C4 H4 0.9500 .
C5 C6 1.393(4) .
C5 H5 0.9500 .
C6 H6 0.9500 .
C11 C16 1.394(4) .
C11 C12 1.394(4) .
C12 C13 1.389(4) .
C12 H12 0.9500 .
C13 C14 1.370(5) .
C13 H13 0.9500 .
C14 C15 1.383(5) .
C14 H14 0.9500 .
C15 C16 1.387(4) .
C15 H15 0.9500 .
C16 H16 0.9500 .
C21 C22 1.389(4) .
C21 C26 1.393(4) .
C22 C23 1.384(4) .
C22 H22 0.9500 .
C23 C24 1.369(5) .
C23 H23 0.9500 .
C24 C25 1.394(5) .
C24 H24 0.9500 .
C25 C26 1.373(4) .
C25 H25 0.9500 .
C26 H26 0.9500 .
C31 C36 1.378(4) .
C31 C32 1.394(4) .
C32 F32 1.350(3) .
C32 C33 1.374(4) .
C33 F33 1.350(4) .
C33 C34 1.365(5) .
C34 F34 1.349(3) .
C34 C35 1.372(5) .
C35 F35 1.342(4) .
C35 C36 1.378(4) .
C36 F36 1.356(3) .
C41 C42 1.378(4) .
C41 C46 1.389(4) .
C42 F42 1.351(3) .
C42 C43 1.378(4) .
C43 F43 1.341(3) .
C43 C44 1.377(5) .
C44 F44 1.352(3) .
C44 C45 1.352(5) .
C45 F45 1.349(3) .
C45 C46 1.385(4) .
C46 F46 1.349(3) .
C51 C57 1.35(2) .
C51 C52 1.382(10) .
C51 C52 1.382(10) 2_656
C52 C53 1.372(14) .
C52 H52 0.9500 .
C53 C54 1.291(16) .
C53 H53 0.9500 .
C54 C53 1.291(16) 2_656
C54 H54 0.9500 .
C57 H57A 0.9800 .
C57 H57B 0.9800 .
C57 H57C 0.9800 .

loop_
_geom_torsion_atom_site_label_1
_geom_torsion_atom_site_label_2
_geom_torsion_atom_site_label_3
_geom_torsion_atom_site_label_4
_geom_torsion
_geom_torsion_site_symmetry_1
_geom_torsion_site_symmetry_4
C41 B1 P1 C21 -111.20(18) . .
C31 B1 P1 C21 117.24(18) . .
C41 B1 P1 C11 129.83(18) . .
C31 B1 P1 C11 -1.7(2) . .
C41 B1 P1 C1 9.1(2) . .
C31 B1 P1 C1 -122.45(18) . .
C21 P1 C1 C6 -122.4(2) . .
C11 P1 C1 C6 -10.7(3) . .
B1 P1 C1 C6 112.0(2) . .
C21 P1 C1 C2 62.6(2) . .
C11 P1 C1 C2 174.2(2) . .
B1 P1 C1 C2 -63.1(3) . .
C6 C1 C2 C3 -3.9(4) . .
P1 C1 C2 C3 171.3(2) . .
C6 C1 C2 Br1 175.2(2) . .
P1 C1 C2 Br1 -9.6(3) . .
C1 C2 C3 C4 1.0(4) . .
Br1 C2 C3 C4 -178.1(2) . .
C2 C3 C4 C5 2.4(4) . .
C3 C4 C5 C6 -2.9(5) . .
C2 C1 C6 C5 3.4(4) . .
P1 C1 C6 C5 -171.9(2) . .
C4 C5 C6 C1 0.0(4) . .
C21 P1 C11 C16 -176.0(2) . .
C1 P1 C11 C16 73.5(2) . .
B1 P1 C11 C16 -52.0(2) . .
C21 P1 C11 C12 -3.5(3) . .
C1 P1 C11 C12 -114.1(2) . .
B1 P1 C11 C12 120.4(2) . .
C16 C11 C12 C13 1.1(4) . .
P1 C11 C12 C13 -171.3(2) . .
C11 C12 C13 C14 0.0(5) . .
C12 C13 C14 C15 -1.3(5) . .
C13 C14 C15 C16 1.3(5) . .
C14 C15 C16 C11 -0.2(5) . .
C12 C11 C16 C15 -1.1(4) . .
P1 C11 C16 C15 171.5(2) . .
C11 P1 C21 C22 108.6(2) . .
C1 P1 C21 C22 -139.1(2) . .
B1 P1 C21 C22 -12.9(2) . .
C11 P1 C21 C26 -72.8(2) . .
C1 P1 C21 C26 39.6(2) . .
B1 P1 C21 C26 165.7(2) . .
C26 C21 C22 C23 -1.7(4) . .
P1 C21 C22 C23 176.97(19) . .
C21 C22 C23 C24 0.4(4) . .
C22 C23 C24 C25 1.1(4) . .
C23 C24 C25 C26 -1.2(4) . .
C24 C25 C26 C21 -0.1(4) . .
C22 C21 C26 C25 1.5(4) . .
P1 C21 C26 C25 -177.1(2) . .
C41 B1 C31 C36 -8.8(4) . .
P1 B1 C31 C36 116.6(3) . .
C41 B1 C31 C32 170.3(3) . .
P1 B1 C31 C32 -64.2(3) . .
C36 C31 C32 F32 179.8(2) . .
B1 C31 C32 F32 0.5(4) . .
C36 C31 C32 C33 -3.0(4) . .
B1 C31 C32 C33 177.8(3) . .
F32 C32 C33 F33 -1.4(4) . .
C31 C32 C33 F33 -178.8(3) . .
F32 C32 C33 C34 179.3(3) . .
C31 C32 C33 C34 2.0(5) . .
F33 C33 C34 F34 0.3(5) . .
C32 C33 C34 F34 179.5(3) . .
F33 C33 C34 C35 -179.1(3) . .
C32 C33 C34 C35 0.2(5) . .
F34 C34 C35 F35 -0.8(5) . .
C33 C34 C35 F35 178.6(3) . .
F34 C34 C35 C36 179.6(3) . .
C33 C34 C35 C36 -1.0(5) . .
C32 C31 C36 F36 -179.5(3) . .
B1 C31 C36 F36 -0.3(4) . .
C32 C31 C36 C35 2.1(4) . .
B1 C31 C36 C35 -178.7(3) . .
F35 C35 C36 F36 1.7(4) . .
C34 C35 C36 F36 -178.7(3) . .
F35 C35 C36 C31 -179.8(3) . .
C34 C35 C36 C31 -0.2(5) . .
C31 B1 C41 C42 71.1(4) . .
P1 B1 C41 C42 -54.0(3) . .
C31 B1 C41 C46 -116.5(3) . .
P1 B1 C41 C46 118.4(2) . .
C46 C41 C42 F42 178.3(2) . .
B1 C41 C42 F42 -8.9(4) . .
C46 C41 C42 C43 -4.8(4) . .
B1 C41 C42 C43 168.1(3) . .
F42 C42 C43 F43 1.2(4) . .
C41 C42 C43 F43 -175.8(3) . .
F42 C42 C43 C44 179.9(2) . .
C41 C42 C43 C44 2.8(4) . .
F43 C43 C44 F44 -0.8(4) . .
C42 C43 C44 F44 -179.5(3) . .
F43 C43 C44 C45 179.3(3) . .
C42 C43 C44 C45 0.6(4) . .
F44 C44 C45 F45 -1.4(4) . .
C43 C44 C45 F45 178.5(3) . .
F44 C44 C45 C46 178.5(3) . .
C43 C44 C45 C46 -1.6(4) . .
F45 C45 C46 F46 1.6(4) . .
C44 C45 C46 F46 -178.3(3) . .
F45 C45 C46 C41 179.2(3) . .
C44 C45 C46 C41 -0.7(4) . .
C42 C41 C46 F46 -178.8(2) . .
B1 C41 C46 F46 7.9(4) . .
C42 C41 C46 C45 3.7(4) . .
B1 C41 C46 C45 -169.6(3) . .
C57 C51 C52 C53 179.6(4) . .
C52 C51 C52 C53 -0.4(4) 2_656 .
C51 C52 C53 C54 0.8(10) . .
C52 C53 C54 C53 -0.4(5) . 2_656
